data_2207173
loop_
_publ_author_name
'Gao, Fei'
'Yin, Cai-Xia'
'Huo, Fang-Jun'
'Yang, Pin'

_publ_section_title
;
 Ethopabate
;
_journal_coeditor_code CF6466
_journal_issue 11
_journal_name_full 'Acta Crystallographica Section E'
_journal_page_first o3870
_journal_page_last o3871
_journal_paper_doi 10.1107/S1600536805034082
_journal_volume 61
_journal_year 2005
_chemical_formula_iupac 'C12 H15 N O4'
_chemical_formula_moiety 'C12 H15 N O4'
_chemical_formula_sum 'C12 H15 N O4'
_chemical_formula_weight 237.25
_chemical_melting_point 418
_chemical_name_common Ethopabate
_chemical_name_systematic
;
Methyl 4-acetamido-2-ethoxybenzoate
;
_space_group_IT_number 61
_symmetry_cell_setting orthorhombic
_symmetry_space_group_name_Hall '-P 2ac 2ab'
_symmetry_space_group_name_H-M 'P b c a'
_atom_sites_solution_hydrogens geom
_atom_sites_solution_primary direct
_atom_sites_solution_secondary difmap
_audit_creation_method SHELXL-97
_cell_angle_alpha 90.00
_cell_angle_beta 90.00
_cell_angle_gamma 90.00
_cell_formula_units_Z 8
_cell_length_a 15.110(3)
_cell_length_b 9.2097(19)
_cell_length_c 17.084(4)
_cell_measurement_reflns_used 9021
_cell_measurement_temperature 203(2)
_cell_measurement_theta_max 22.01
_cell_measurement_theta_min 2.38
_cell_volume 2377.4(9)
_computing_cell_refinement 'SAINT (Bruker, 2000)'
_computing_data_collection 'SMART (Bruker, 2000)'
_computing_data_reduction SAINT
_computing_molecular_graphics 'SHELXTL (Bruker, 2000)'
_computing_publication_material SHELXTL
_computing_structure_refinement 'SHELXL97 (Sheldrick, 1997)'
_computing_structure_solution 'SHELXS97 (Sheldrick, 1997)'
_diffrn_ambient_temperature 203(2)
_diffrn_measured_fraction_theta_full 1.000
_diffrn_measured_fraction_theta_max 1.000
_diffrn_measurement_device_type 'Bruker SMART CCD area-detector'
_diffrn_measurement_method \w
_diffrn_radiation_monochromator graphite
_diffrn_radiation_source 'fine-focus sealed tube'
_diffrn_radiation_type MoK\a
_diffrn_radiation_wavelength 0.71073
_diffrn_reflns_av_R_equivalents 0.0479
_diffrn_reflns_av_sigmaI/netI 0.0472
_diffrn_reflns_limit_h_max 17
_diffrn_reflns_limit_h_min -8
_diffrn_reflns_limit_k_max 10
_diffrn_reflns_limit_k_min -10
_diffrn_reflns_limit_l_max 20
_diffrn_reflns_limit_l_min -20
_diffrn_reflns_number 9021
_diffrn_reflns_theta_full 25.00
_diffrn_reflns_theta_max 25.00
_diffrn_reflns_theta_min 2.38
_diffrn_standards_number 0
_exptl_absorpt_coefficient_mu 0.100
_exptl_absorpt_correction_T_max 0.971
_exptl_absorpt_correction_T_min 0.728
_exptl_absorpt_correction_type multi-scan
_exptl_absorpt_process_details '(SADABS; Sheldrick, 1996)'
_exptl_crystal_colour colorless
_exptl_crystal_density_diffrn 1.326
_exptl_crystal_density_method 'not measured'
_exptl_crystal_description block
_exptl_crystal_F_000 1008
_exptl_crystal_size_max 0.30
_exptl_crystal_size_mid 0.30
_exptl_crystal_size_min 0.30
_refine_diff_density_max 0.194
_refine_diff_density_min -0.152
_refine_ls_extinction_method none
_refine_ls_goodness_of_fit_ref 0.866
_refine_ls_hydrogen_treatment constr
_refine_ls_matrix_type full
_refine_ls_number_parameters 154
_refine_ls_number_reflns 2091
_refine_ls_number_restraints 0
_refine_ls_restrained_S_all 0.866
_refine_ls_R_factor_all 0.0600
_refine_ls_R_factor_gt 0.0370
_refine_ls_shift/su_max 0.000
_refine_ls_shift/su_mean 0.000
_refine_ls_structure_factor_coef Fsqd
_refine_ls_weighting_details 'calc w = 1/[\s^2^(Fo^2^)+(0.0439P)^2^] where P = (Fo^2^+2Fc^2^)/3'
_refine_ls_weighting_scheme calc
_refine_ls_wR_factor_gt 0.0807
_refine_ls_wR_factor_ref 0.0863
_reflns_number_gt 1355
_reflns_number_total 2091
_reflns_threshold_expression I>2\s(I)
_cod_data_source_file cf6466.cif
_cod_data_source_block I
_cod_original_cell_volume 2377.3(9)
_cod_database_code 2207173
_cod_database_fobs_code 2207173

loop_
_symmetry_equiv_pos_as_xyz
'x, y, z'
'-x+1/2, -y, z+1/2'
'-x, y+1/2, -z+1/2'
'x+1/2, -y+1/2, -z'
'-x, -y, -z'
'x-1/2, y, -z-1/2'
'x, -y-1/2, z-1/2'
'-x-1/2, y-1/2, z'

loop_
_atom_site_label
_atom_site_fract_x
_atom_site_fract_y
_atom_site_fract_z
_atom_site_U_iso_or_equiv
_atom_site_adp_type
_atom_site_calc_flag
_atom_site_refinement_flags
_atom_site_occupancy
_atom_site_type_symbol
O3 0.38132(8) 0.08959(12) 0.31542(6) 0.0392(3) Uani d . 1 O
O4 0.30300(8) 0.60557(13) 0.05830(7) 0.0444(4) Uani d . 1 O
O2 0.44322(8) 0.24055(13) 0.43435(7) 0.0455(4) Uani d . 1 O
C4 0.33747(11) 0.36462(18) 0.16466(9) 0.0316(4) Uani d . 1 C
N1 0.28778(9) 0.37022(14) 0.09476(8) 0.0359(4) Uani d . 1 N
H1 0.2634 0.2888 0.0806 0.043 Uiso calc R 1 H
O1 0.54022(9) 0.40742(15) 0.39479(8) 0.0603(4) Uani d . 1 O
C2 0.37946(11) 0.21667(17) 0.27550(9) 0.0327(4) Uani d . 1 C
C7 0.47688(13) 0.3315(2) 0.38186(10) 0.0389(5) Uani d . 1 C
C5 0.38674(12) 0.47995(19) 0.19352(10) 0.0374(5) Uani d . 1 C
H5A 0.3903 0.5681 0.1660 0.045 Uiso calc R 1 H
C1 0.42697(11) 0.33435(18) 0.30659(9) 0.0323(4) Uani d . 1 C
C3 0.33510(11) 0.23394(18) 0.20500(9) 0.0337(4) Uani d . 1 C
H3A 0.3029 0.1557 0.1842 0.040 Uiso calc R 1 H
C11 0.27269(11) 0.48442(19) 0.04672(10) 0.0343(4) Uani d . 1 C
C9 0.33888(12) -0.03556(17) 0.28175(10) 0.0386(5) Uani d . 1 C
H9B 0.3593 -0.0506 0.2279 0.058 Uiso calc R 1 H
H9A 0.2745 -0.0225 0.2811 0.058 Uiso calc R 1 H
C6 0.43028(11) 0.46143(19) 0.26373(10) 0.0372(5) Uani d . 1 C
H6A 0.4639 0.5392 0.2834 0.045 Uiso calc R 1 H
C10 0.36351(12) -0.16280(19) 0.33190(11) 0.0454(5) Uani d . 1 C
H10C 0.3445 -0.1452 0.3853 0.068 Uiso calc R 1 H
H10B 0.4272 -0.1760 0.3308 0.068 Uiso calc R 1 H
H10A 0.3348 -0.2495 0.3121 0.068 Uiso calc R 1 H
C12 0.21656(12) 0.4509(2) -0.02319(10) 0.0478(5) Uani d . 1 C
H12C 0.2022 0.5403 -0.0504 0.072 Uiso calc R 1 H
H12B 0.1624 0.4038 -0.0063 0.072 Uiso calc R 1 H
H12A 0.2487 0.3868 -0.0582 0.072 Uiso calc R 1 H
C8 0.49098(13) 0.2309(2) 0.50754(10) 0.0536(6) Uani d . 1 C
H8C 0.4881 0.3235 0.5345 0.080 Uiso calc R 1 H
H8B 0.5523 0.2066 0.4972 0.080 Uiso calc R 1 H
H8A 0.4646 0.1562 0.5401 0.080 Uiso calc R 1 H

loop_
_atom_site_aniso_label
_atom_site_aniso_U_11
_atom_site_aniso_U_22
_atom_site_aniso_U_33
_atom_site_aniso_U_12
_atom_site_aniso_U_13
_atom_site_aniso_U_23
O3 0.0535(8) 0.0309(7) 0.0332(7) -0.0047(6) -0.0086(6) 0.0029(5)
O4 0.0548(8) 0.0294(7) 0.0489(8) -0.0007(6) -0.0016(7) 0.0042(6)
O2 0.0439(8) 0.0619(8) 0.0308(7) -0.0103(7) -0.0039(6) 0.0030(7)
C4 0.0343(10) 0.0308(10) 0.0298(10) 0.0030(8) 0.0020(8) -0.0012(8)
N1 0.0463(9) 0.0276(8) 0.0337(9) -0.0031(7) -0.0033(7) 0.0013(7)
O1 0.0609(10) 0.0720(10) 0.0481(9) -0.0295(8) -0.0152(7) 0.0064(7)
C2 0.0379(11) 0.0293(10) 0.0309(10) 0.0026(8) 0.0029(9) -0.0003(8)
C7 0.0414(12) 0.0395(11) 0.0359(11) -0.0001(10) 0.0015(9) -0.0044(9)
C5 0.0412(11) 0.0322(10) 0.0388(11) -0.0008(9) 0.0021(9) 0.0019(8)
C1 0.0325(10) 0.0340(10) 0.0303(10) 0.0009(9) 0.0002(8) -0.0041(8)
C3 0.0396(11) 0.0295(10) 0.0321(10) -0.0023(9) -0.0019(8) -0.0047(8)
C11 0.0378(12) 0.0298(10) 0.0353(10) 0.0028(9) 0.0059(8) 0.0044(8)
C9 0.0475(12) 0.0319(10) 0.0365(10) -0.0036(9) -0.0043(9) -0.0027(9)
C6 0.0371(11) 0.0338(10) 0.0406(11) -0.0023(9) 0.0011(9) -0.0064(9)
C10 0.0560(13) 0.0370(11) 0.0431(11) -0.0005(10) -0.0036(10) 0.0038(9)
C12 0.0552(13) 0.0463(11) 0.0418(11) -0.0040(10) -0.0074(10) 0.0104(10)
C8 0.0565(13) 0.0740(15) 0.0302(10) -0.0093(11) -0.0088(10) 0.0022(10)

loop_
_atom_type_symbol
_atom_type_description
_atom_type_scat_dispersion_real
_atom_type_scat_dispersion_imag
_atom_type_scat_source
C C 0.0033 0.0016 'International Tables Vol C Tables 4.2.6.8 and 6.1.1.4'
H H 0.0000 0.0000 'International Tables Vol C Tables 4.2.6.8 and 6.1.1.4'
N N 0.0061 0.0033 'International Tables Vol C Tables 4.2.6.8 and 6.1.1.4'
O O 0.0106 0.0060 'International Tables Vol C Tables 4.2.6.8 and 6.1.1.4'

loop_
_geom_angle_atom_site_label_1
_geom_angle_atom_site_label_2
_geom_angle_atom_site_label_3
_geom_angle
C2 O3 C9 118.78(13)
C7 O2 C8 115.55(14)
C3 C4 C5 120.09(16)
C3 C4 N1 115.99(15)
C5 C4 N1 123.92(15)
C11 N1 C4 129.12(15)
C11 N1 H1 115.4
C4 N1 H1 115.4
O3 C2 C3 123.09(15)
O3 C2 C1 117.75(15)
C3 C2 C1 119.13(15)
O1 C7 O2 123.09(16)
O1 C7 C1 123.31(17)
O2 C7 C1 113.57(16)
C6 C5 C4 118.06(17)
C6 C5 H5A 121.0
C4 C5 H5A 121.0
C6 C1 C2 118.15(15)
C6 C1 C7 117.00(16)
C2 C1 C7 124.82(16)
C4 C3 C2 121.21(16)
C4 C3 H3A 119.4
C2 C3 H3A 119.4
O4 C11 N1 123.24(16)
O4 C11 C12 122.00(16)
N1 C11 C12 114.75(16)
O3 C9 C10 106.68(14)
O3 C9 H9B 110.4
C10 C9 H9B 110.4
O3 C9 H9A 110.4
C10 C9 H9A 110.4
H9B C9 H9A 108.6
C5 C6 C1 123.28(17)
C5 C6 H6A 118.4
C1 C6 H6A 118.4
C9 C10 H10C 109.5
C9 C10 H10B 109.5
H10C C10 H10B 109.5
C9 C10 H10A 109.5
H10C C10 H10A 109.5
H10B C10 H10A 109.5
C11 C12 H12C 109.5
C11 C12 H12B 109.5
H12C C12 H12B 109.5
C11 C12 H12A 109.5
H12C C12 H12A 109.5
H12B C12 H12A 109.5
O2 C8 H8C 109.5
O2 C8 H8B 109.5
H8C C8 H8B 109.5
O2 C8 H8A 109.5
H8C C8 H8A 109.5
H8B C8 H8A 109.5

loop_
_geom_bond_atom_site_label_1
_geom_bond_atom_site_label_2
_geom_bond_distance
_geom_bond_publ_flag
O3 C2 1.3549(19) y
O3 C9 1.4390(19) y
O4 C11 1.2222(19) y
O2 C7 1.328(2) y
O2 C8 1.446(2) y
C4 C3 1.387(2) ?
C4 C5 1.388(2) ?
C4 N1 1.412(2) y
N1 C11 1.353(2) y
N1 H1 0.870 ?
O1 C7 1.2059(19) y
C2 C3 1.387(2) ?
C2 C1 1.404(2) ?
C7 C1 1.491(2) y
C5 C6 1.379(2) ?
C5 H5A 0.940 ?
C1 C6 1.381(2) ?
C3 H3A 0.940 ?
C11 C12 1.497(2) y
C9 C10 1.499(2) y
C9 H9B 0.980 ?
C9 H9A 0.980 ?
C6 H6A 0.940 ?
C10 H10C 0.970 ?
C10 H10B 0.970 ?
C10 H10A 0.970 ?
C12 H12C 0.970 ?
C12 H12B 0.970 ?
C12 H12A 0.970 ?
C8 H8C 0.970 ?
C8 H8B 0.970 ?
C8 H8A 0.970 ?

loop_
_geom_hbond_atom_site_label_D
_geom_hbond_atom_site_label_H
_geom_hbond_atom_site_label_A
_geom_hbond_site_symmetry_A
_geom_hbond_distance_DH
_geom_hbond_distance_HA
_geom_hbond_distance_DA
_geom_hbond_angle_DHA
_geom_hbond_publ_flag
C5 H5A O4 . 0.94 2.29 2.877(2) 120 y
N1 H1 O4 8_655 0.87 2.00 2.8652(18) 173 y
C8 H8B O4 3_645 0.97 2.56 3.505(2) 166 y

loop_
_geom_torsion_atom_site_label_1
_geom_torsion_atom_site_label_2
_geom_torsion_atom_site_label_3
_geom_torsion_atom_site_label_4
_geom_torsion
C3 C4 N1 C11 174.85(16)
C5 C4 N1 C11 -5.2(3)
C9 O3 C2 C3 2.9(2)
C9 O3 C2 C1 -175.26(15)
C8 O2 C7 O1 -3.8(2)
C8 O2 C7 C1 178.28(15)
C3 C4 C5 C6 -1.9(3)
N1 C4 C5 C6 178.17(15)
O3 C2 C1 C6 175.81(15)
C3 C2 C1 C6 -2.5(2)
O3 C2 C1 C7 -2.3(2)
C3 C2 C1 C7 179.47(16)
O1 C7 C1 C6 -25.5(3)
O2 C7 C1 C6 152.49(15)
O1 C7 C1 C2 152.61(18)
O2 C7 C1 C2 -29.4(2)
C5 C4 C3 C2 1.8(3)
N1 C4 C3 C2 -178.29(14)
O3 C2 C3 C4 -177.71(15)
C1 C2 C3 C4 0.5(2)
C4 N1 C11 O4 0.7(3)
C4 N1 C11 C12 179.82(15)
C2 O3 C9 C10 171.43(14)
C4 C5 C6 C1 -0.2(3)
C2 C1 C6 C5 2.4(3)
C7 C1 C6 C5 -179.40(16)

loop_
_cod_related_entry_id
_cod_related_entry_database
_cod_related_entry_code
1 ChemSpider 5812
